data_7716940
loop_
_publ_author_name
'Xie, Kai-Ping'
'Peng, Zhi-Zhen'
'Ruan, Ze-Yu'
'Fan, Wei-Ding'
'Chen, Yan-Ru'
'Zheng, Xiao-Dan'
'Zou, Yu-Bo'
'Wu, Si-Guo'
'Xiao, Zi-Cheng'

_publ_section_title
;
 Two 2D spin-crossover coordination polymers constructed by
 [Pd(SCN)<sub>4</sub>]<sup>2-</sup> building blocks.
;
_journal_issue 37
_journal_name_full 'Dalton transactions (Cambridge, England : 2003)'
_journal_page_first 15681
_journal_page_last 15687
_journal_paper_doi 10.1039/d4dt02005g
_journal_volume 53
_journal_year 2024
_chemical_formula_moiety 'C14 H12 Fe N8 O2 Pd S4, 2[CH3OH]'
_chemical_formula_sum 'C16 H20 Fe N8 O4 Pd S4'
_chemical_formula_weight 678.89
_space_group_crystal_system monoclinic
_space_group_IT_number 15
_space_group_name_Hall '-C 2yc'
_space_group_name_H-M_alt 'C 1 2/c 1'
_atom_sites_solution_hydrogens geom
_atom_sites_solution_primary dual
_audit_creation_date 2024-06-20
_audit_creation_method
;
Olex2 1.5
(compiled 2024.02.16 svn.r378c4104 for OlexSys, GUI svn.r6928)
;
_audit_update_record
;
2024-06-24 deposited with the CCDC.	2024-08-28 downloaded from the CCDC.
;
_cell_angle_alpha 90
_cell_angle_beta 115.949(3)
_cell_angle_gamma 90
_cell_formula_units_Z 4
_cell_length_a 18.9051(14)
_cell_length_b 16.8361(15)
_cell_length_c 8.3979(8)
_cell_measurement_reflns_used 5074
_cell_measurement_temperature 99.98
_cell_measurement_theta_max 25.34
_cell_measurement_theta_min 2.42
_cell_volume 2403.5(4)
_computing_cell_refinement 'SAINT V8.40B (?, 2016)'
_computing_data_reduction 'SAINT V8.40B (?, 2016)'
_computing_molecular_graphics 'Olex2 1.5 (Dolomanov et al., 2009)'
_computing_publication_material 'Olex2 1.5 (Dolomanov et al., 2009)'
_computing_structure_refinement 'SHELXL 2014/7 (Sheldrick, 2015)'
_computing_structure_solution 'SHELXT 2018/2 (Sheldrick, 2018)'
_diffrn_ambient_temperature 99.98
_diffrn_measured_fraction_theta_full 1.000
_diffrn_measured_fraction_theta_max 0.996
_diffrn_measurement_device_type 'Bruker APEX-II CCD'
_diffrn_measurement_method '\f and \w scans'
_diffrn_radiation_type MoK\a
_diffrn_radiation_wavelength 0.71073
_diffrn_reflns_av_R_equivalents 0.0816
_diffrn_reflns_av_unetI/netI 0.0414
_diffrn_reflns_Laue_measured_fraction_full 1.000
_diffrn_reflns_Laue_measured_fraction_max 0.996
_diffrn_reflns_limit_h_max 22
_diffrn_reflns_limit_h_min -22
_diffrn_reflns_limit_k_max 20
_diffrn_reflns_limit_k_min -20
_diffrn_reflns_limit_l_max 10
_diffrn_reflns_limit_l_min -10
_diffrn_reflns_number 13654
_diffrn_reflns_point_group_measured_fraction_full 1.000
_diffrn_reflns_point_group_measured_fraction_max 0.996
_diffrn_reflns_theta_full 25.242
_diffrn_reflns_theta_max 25.389
_diffrn_reflns_theta_min 1.702
_diffrn_source_current 1.0
_diffrn_source_power 0.05
_diffrn_source_voltage 50.0
_diffrn_standards_number 0
_exptl_absorpt_coefficient_mu 1.741
_exptl_absorpt_correction_T_max 0.7322
_exptl_absorpt_correction_T_min 0.5202
_exptl_absorpt_correction_type none
_exptl_absorpt_process_details
;
SADABS-2016/2 (Bruker,2016/2) was used for absorption correction.
wR2(int) was 0.1883 before and 0.0962 after correction.
The Ratio of minimum to maximum transmission is 0.7105.
The \l/2 correction factor is Not present.
;
_exptl_crystal_colour 'metallic light black'
_exptl_crystal_colour_lustre metallic
_exptl_crystal_colour_modifier light
_exptl_crystal_colour_primary black
_exptl_crystal_density_diffrn 1.876
_exptl_crystal_description block
_exptl_crystal_F_000 1360
_exptl_crystal_size_max 0.3
_exptl_crystal_size_mid 0.2
_exptl_crystal_size_min 0.2
_refine_diff_density_max 1.080
_refine_diff_density_min -0.685
_refine_diff_density_rms 0.134
_refine_ls_extinction_method none
_refine_ls_goodness_of_fit_ref 1.059
_refine_ls_hydrogen_treatment constr
_refine_ls_matrix_type full
_refine_ls_number_parameters 139
_refine_ls_number_reflns 2208
_refine_ls_number_restraints 0
_refine_ls_restrained_S_all 1.059
_refine_ls_R_factor_all 0.0675
_refine_ls_R_factor_gt 0.0490
_refine_ls_shift/su_max 0.000
_refine_ls_shift/su_mean 0.000
_refine_ls_structure_factor_coef Fsqd
_refine_ls_weighting_details 'w=1/[\s^2^(Fo^2^)+42.3746P] where P=(Fo^2^+2Fc^2^)/3'
_refine_ls_weighting_scheme calc
_refine_ls_wR_factor_gt 0.0931
_refine_ls_wR_factor_ref 0.1023
_reflns_Friedel_coverage 0.000
_reflns_number_gt 1783
_reflns_number_total 2208
_reflns_threshold_expression 'I > 2\s(I)'
_cod_data_source_file d4dt02005g2.cif
_cod_data_source_block 100k
_cod_depositor_comments 'Adding full bibliography for 7716940--7716943.cif.'
_cod_database_code 7716940
_shelx_shelxl_version_number 2014/7
_shelx_space_group_comment
;
The symmetry employed for this shelxl refinement is uniquely defined
by the following loop, which should always be used as a source of
symmetry information in preference to the above space-group names.
They are only intended as comments.
;
_shelx_estimated_absorpt_t_max 0.722
_shelx_estimated_absorpt_t_min 0.623
_olex2_refinement_description
;
1. Fixed Uiso
 At 1.2 times of:
  All C(H) groups
 At 1.5 times of:
  All C(H,H,H) groups
2.a Aromatic/amide H refined with riding coordinates:
 C4(H4), C1(H1), C2(H2)
2.b Idealised Me refined as rotating group:
 C5(H5a,H5b,H5c)
;
_smtbx_masks_special_details
;
A solvent mask was calculated and 126 electrons were 
found in a volume of 352\%A^3^ in 1 void per unit cell. 
This is consistent with the presence of 
2[CH3OH] per formula unit 
which account for 144 electrons 
per unit cell.
;
_smtbx_masks_void_probe_radius 1.2
_smtbx_masks_void_truncation_radius 1.2
_olex2_submission_special_instructions 'No special instructions were received'

loop_
_space_group_symop_operation_xyz
'x, y, z'
'-x, y, -z+1/2'
'x+1/2, y+1/2, z'
'-x+1/2, y+1/2, -z+1/2'
'-x, -y, -z'
'x, -y, z-1/2'
'-x+1/2, -y+1/2, -z'
'x+1/2, -y+1/2, z-1/2'

loop_
_atom_site_label
_atom_site_type_symbol
_atom_site_fract_x
_atom_site_fract_y
_atom_site_fract_z
_atom_site_U_iso_or_equiv
_atom_site_adp_type
_atom_site_occupancy
_atom_site_site_symmetry_order
_atom_site_calc_flag
_atom_site_refinement_flags_posn
_atom_site_refinement_flags_adp
_atom_site_refinement_flags_occupancy
_atom_site_disorder_assembly
_atom_site_disorder_group
Pd1 Pd 0.5000 0.71680(4) 0.7500 0.02159(18) Uani 1 2 d S T P . .
Fe1 Fe 0.2500 0.7500 1.0000 0.0178(3) Uani 1 2 d S . P . .
S1 S 0.50614(8) 0.71857(11) 1.03402(18) 0.0278(4) Uani 1 1 d . . . . .
S2 S 0.13793(8) 0.78722(11) 0.37492(18) 0.0301(4) Uani 1 1 d . . . . .
N4 N 0.2030(2) 0.7654(3) 0.7456(6) 0.0223(11) Uani 1 1 d . . . . .
N1 N 0.2295(3) 0.6329(3) 0.9656(6) 0.0262(11) Uani 1 1 d . . . . .
N3 N 0.3519(3) 0.7347(3) 1.0035(6) 0.0212(11) Uani 1 1 d . . . . .
O1 O 0.0836(4) 0.5005(4) 0.6771(9) 0.0736(19) Uani 1 1 d . . . . .
C7 C 0.1742(3) 0.7748(4) 0.5928(7) 0.0224(12) Uani 1 1 d . . . . .
C6 C 0.4138(3) 0.7281(4) 1.0108(7) 0.0229(13) Uani 1 1 d . . . . .
N2 N 0.2001(5) 0.4696(4) 0.9170(11) 0.061(2) Uani 1 1 d . . . . .
C4 C 0.1633(4) 0.6058(4) 0.8358(9) 0.0339(15) Uani 1 1 d . . . . .
H4 H 0.1246 0.6417 0.7592 0.041 Uiso 1 1 calc R U . . .
C1 C 0.2813(4) 0.5797(4) 1.0729(11) 0.0447(18) Uani 1 1 d . . . . .
H1 H 0.3292 0.5970 1.1670 0.054 Uiso 1 1 calc R U . . .
C3 C 0.1511(5) 0.5233(5) 0.8131(11) 0.048(2) Uani 1 1 d . . . . .
C2 C 0.2645(6) 0.5000(5) 1.0453(15) 0.071(3) Uani 1 1 d . . . . .
H2 H 0.3020 0.4639 1.1246 0.085 Uiso 1 1 calc R U . . .
C5 C 0.0712(6) 0.4150(5) 0.6516(16) 0.094(4) Uani 1 1 d . . . . .
H5A H 0.0204 0.4049 0.5503 0.141 Uiso 1 1 calc R U . . .
H5B H 0.0714 0.3912 0.7583 0.141 Uiso 1 1 calc R U . . .
H5C H 0.1134 0.3915 0.6291 0.141 Uiso 1 1 calc R U . . .

loop_
_atom_site_aniso_label
_atom_site_aniso_U_11
_atom_site_aniso_U_22
_atom_site_aniso_U_33
_atom_site_aniso_U_23
_atom_site_aniso_U_13
_atom_site_aniso_U_12
Pd1 0.0115(3) 0.0399(4) 0.0148(3) 0.000 0.0070(2) 0.000
Fe1 0.0103(5) 0.0286(6) 0.0157(5) -0.0023(5) 0.0067(4) -0.0004(4)
S1 0.0129(7) 0.0555(10) 0.0161(7) 0.0019(7) 0.0074(5) 0.0026(7)
S2 0.0114(7) 0.0633(11) 0.0155(7) 0.0010(7) 0.0058(5) -0.0016(7)
N4 0.008(2) 0.038(3) 0.022(3) -0.005(2) 0.0070(19) -0.0024(19)
N1 0.025(3) 0.029(3) 0.032(3) -0.002(2) 0.020(2) 0.002(2)
N3 0.014(2) 0.037(3) 0.014(2) -0.0004(19) 0.0068(18) 0.001(2)
O1 0.088(5) 0.060(4) 0.080(4) -0.033(3) 0.043(4) -0.044(3)
C7 0.007(2) 0.034(3) 0.027(3) -0.004(3) 0.007(2) 0.001(2)
C6 0.022(3) 0.036(4) 0.008(2) 0.002(2) 0.004(2) 0.001(2)
N2 0.067(5) 0.033(4) 0.105(6) -0.015(4) 0.059(5) -0.007(4)
C4 0.038(4) 0.027(4) 0.041(4) -0.011(3) 0.021(3) -0.011(3)
C1 0.035(4) 0.032(4) 0.066(5) 0.002(3) 0.021(4) 0.006(3)
C3 0.058(5) 0.047(5) 0.056(5) -0.017(4) 0.041(4) -0.018(4)
C2 0.067(6) 0.036(5) 0.111(8) 0.003(5) 0.041(6) 0.006(4)
C5 0.103(8) 0.051(6) 0.154(11) -0.061(6) 0.080(8) -0.057(6)

loop_
_atom_type_symbol
_atom_type_description
_atom_type_scat_dispersion_real
_atom_type_scat_dispersion_imag
_atom_type_scat_source
C C 0.0033 0.0016 'International Tables Vol C Tables 4.2.6.8 and 6.1.1.4'
H H 0.0000 0.0000 'International Tables Vol C Tables 4.2.6.8 and 6.1.1.4'
Fe Fe 0.3463 0.8444 'International Tables Vol C Tables 4.2.6.8 and 6.1.1.4'
N N 0.0061 0.0033 'International Tables Vol C Tables 4.2.6.8 and 6.1.1.4'
O O 0.0106 0.0060 'International Tables Vol C Tables 4.2.6.8 and 6.1.1.4'
Pd Pd -0.9988 1.0072 'International Tables Vol C Tables 4.2.6.8 and 6.1.1.4'
S S 0.1246 0.1234 'International Tables Vol C Tables 4.2.6.8 and 6.1.1.4'

loop_
_geom_angle_atom_site_label_1
_geom_angle_atom_site_label_2
_geom_angle_atom_site_label_3
_geom_angle
_geom_angle_site_symmetry_1
_geom_angle_site_symmetry_3
_geom_angle_publ_flag
S1 Pd1 S1 178.54(9) 2_656 . ?
S1 Pd1 S2 90.34(5) 2_656 8_566 ?
S1 Pd1 S2 89.70(5) 2_656 7_566 ?
S1 Pd1 S2 90.34(5) . 7_566 ?
S1 Pd1 S2 89.71(5) . 8_566 ?
S2 Pd1 S2 176.70(10) 7_566 8_566 ?
N4 Fe1 N4 180.0 7_567 . ?
N4 Fe1 N1 90.3(2) 7_567 7_567 ?
N4 Fe1 N1 90.3(2) . . ?
N4 Fe1 N1 89.7(2) 7_567 . ?
N4 Fe1 N1 89.7(2) . 7_567 ?
N1 Fe1 N1 180.00(5) . 7_567 ?
N3 Fe1 N4 90.45(17) . . ?
N3 Fe1 N4 90.45(17) 7_567 7_567 ?
N3 Fe1 N4 89.55(17) . 7_567 ?
N3 Fe1 N4 89.55(18) 7_567 . ?
N3 Fe1 N1 89.98(19) 7_567 . ?
N3 Fe1 N1 90.02(19) . . ?
N3 Fe1 N1 89.98(19) . 7_567 ?
N3 Fe1 N1 90.02(19) 7_567 7_567 ?
N3 Fe1 N3 180.0(3) . 7_567 ?
C6 S1 Pd1 107.35(18) . . ?
C7 S2 Pd1 109.31(18) . 7_566 ?
C7 N4 Fe1 179.5(4) . . ?
C4 N1 Fe1 120.6(4) . . ?
C4 N1 C1 118.0(6) . . ?
C1 N1 Fe1 121.4(5) . . ?
C6 N3 Fe1 177.1(5) . . ?
C3 O1 C5 116.0(8) . . ?
N4 C7 S2 176.8(5) . . ?
N3 C6 S1 176.8(5) . . ?
C3 N2 C2 113.7(7) . . ?
N1 C4 H4 120.3 . . ?
N1 C4 C3 119.3(7) . . ?
C3 C4 H4 120.3 . . ?
N1 C1 H1 120.3 . . ?
N1 C1 C2 119.4(8) . . ?
C2 C1 H1 120.3 . . ?
O1 C3 C4 115.8(8) . . ?
N2 C3 O1 120.0(7) . . ?
N2 C3 C4 124.3(8) . . ?
N2 C2 C1 125.2(9) . . ?
N2 C2 H2 117.4 . . ?
C1 C2 H2 117.4 . . ?
O1 C5 H5A 109.5 . . ?
O1 C5 H5B 109.5 . . ?
O1 C5 H5C 109.5 . . ?
H5A C5 H5B 109.5 . . ?
H5A C5 H5C 109.5 . . ?
H5B C5 H5C 109.5 . . ?

loop_
_geom_bond_atom_site_label_1
_geom_bond_atom_site_label_2
_geom_bond_distance
_geom_bond_site_symmetry_2
_geom_bond_publ_flag
Pd1 S1 2.3369(13) 2_656 ?
Pd1 S1 2.3369(13) . ?
Pd1 S2 2.3475(13) 8_566 ?
Pd1 S2 2.3475(13) 7_566 ?
Fe1 N4 1.939(5) . ?
Fe1 N4 1.939(5) 7_567 ?
Fe1 N1 2.006(5) 7_567 ?
Fe1 N1 2.006(5) . ?
Fe1 N3 1.931(4) 7_567 ?
Fe1 N3 1.931(4) . ?
S1 C6 1.677(6) . ?
S2 Pd1 2.3474(13) 7_566 ?
S2 C7 1.662(6) . ?
N4 C7 1.165(7) . ?
N1 C4 1.330(8) . ?
N1 C1 1.342(8) . ?
N3 C6 1.150(7) . ?
O1 C3 1.343(10) . ?
O1 C5 1.460(10) . ?
N2 C3 1.315(11) . ?
N2 C2 1.326(12) . ?
C4 H4 0.9500 . ?
C4 C3 1.407(10) . ?
C1 H1 0.9500 . ?
C1 C2 1.375(11) . ?
C2 H2 0.9500 . ?
C5 H5A 0.9800 . ?
C5 H5B 0.9800 . ?
C5 H5C 0.9800 . ?

loop_
_geom_torsion_atom_site_label_1
_geom_torsion_atom_site_label_2
_geom_torsion_atom_site_label_3
_geom_torsion_atom_site_label_4
_geom_torsion
_geom_torsion_site_symmetry_1
_geom_torsion_site_symmetry_2
_geom_torsion_site_symmetry_3
_geom_torsion_site_symmetry_4
_geom_torsion_publ_flag
Fe1 N1 C4 C3 178.9(5) . . . . ?
Fe1 N1 C1 C2 179.4(6) . . . . ?
N1 C4 C3 O1 -178.7(6) . . . . ?
N1 C4 C3 N2 2.7(11) . . . . ?
N1 C1 C2 N2 0.9(14) . . . . ?
C4 N1 C1 C2 0.0(10) . . . . ?
C1 N1 C4 C3 -1.6(9) . . . . ?
C3 N2 C2 C1 0.0(14) . . . . ?
C2 N2 C3 O1 179.7(7) . . . . ?
C2 N2 C3 C4 -1.8(11) . . . . ?
C5 O1 C3 N2 -2.1(11) . . . . ?
C5 O1 C3 C4 179.3(7) . . . . ?

loop_
_smtbx_masks_void_nr
_smtbx_masks_void_average_x
_smtbx_masks_void_average_y
_smtbx_masks_void_average_z
_smtbx_masks_void_volume
_smtbx_masks_void_count_electrons
_smtbx_masks_void_content
1 0.000 0.000 -0.070 175.8 63.3 '4 CH3OH'
2 0.500 0.500 -0.610 175.8 63.3 '4 CH3OH'
